data_4347500
loop_
_publ_author_name
'Arroyave, Alejandra'
'Lennartson, Anders'
'Dragulescu-Andrasi, Alina'
'Pedersen, Kasper S.'
'Piligkos, Stergios'
'Stoian, Sebastian A.'
'Greer, Samuel M.'
'Pak, Chongin'
'Hietsoi, Oleksandr'
'Phan, Hoa'
'Hill, Stephen'
'McKenzie, Christine J.'
'Shatruk, Michael'

_publ_section_title
;
 Spin Crossover in Fe(II) Complexes with N4S2 Coordination.
;
_journal_issue 12
_journal_name_full 'Inorganic chemistry'
_journal_page_first 5904
_journal_page_last 5913
_journal_paper_doi 10.1021/acs.inorgchem.6b00246
_journal_volume 55
_journal_year 2016
_chemical_formula_sum 'C16 H16 Fe N4 S4'
_chemical_formula_weight 448.42
_space_group_crystal_system orthorhombic
_space_group_IT_number 60
_space_group_name_Hall '-P 2n 2ab'
_space_group_name_H-M_alt 'P b c n'
_atom_sites_solution_hydrogens geom
_audit_creation_method SHELXL-2013
_cell_angle_alpha 90
_cell_angle_beta 90
_cell_angle_gamma 90
_cell_formula_units_Z 4
_cell_length_a 13.8034(11)
_cell_length_b 9.9319(8)
_cell_length_c 13.9680(11)
_cell_measurement_reflns_used 9416
_cell_measurement_temperature 90(2)
_cell_measurement_theta_max 28.27
_cell_measurement_theta_min 2.53
_cell_volume 1914.9(3)
_computing_cell_refinement 'SMART V5.625 (Bruker, 2000)'
_computing_data_collection 'SMART V5.625 (Bruker, 2000)'
_computing_data_reduction 'SAINT V6.32 (Bruker, 2001)'
_computing_molecular_graphics 'X-Seed 2.0 (Barbour, 2001)'
_computing_publication_material 'SHELXL-2013 (Sheldrick, 2013)'
_computing_structure_refinement 'SHELXL-2013 (Sheldrick, 2013)'
_computing_structure_solution 'SHELXS-2013 (Sheldrick, 2013)'
_diffrn_ambient_temperature 90(2)
_diffrn_measured_fraction_theta_full 1.000
_diffrn_measured_fraction_theta_max 0.972
_diffrn_measurement_device_type 'Bruker APEX II CCD area-detector'
_diffrn_measurement_method 'profile data from \w scans'
_diffrn_radiation_source 'fine-focus sealed tube'
_diffrn_radiation_type MoK\a
_diffrn_radiation_wavelength 0.71073
_diffrn_reflns_av_R_equivalents 0.0261
_diffrn_reflns_av_unetI/netI 0.0150
_diffrn_reflns_Laue_measured_fraction_full 1.000
_diffrn_reflns_Laue_measured_fraction_max 0.972
_diffrn_reflns_limit_h_max 18
_diffrn_reflns_limit_h_min -18
_diffrn_reflns_limit_k_max 12
_diffrn_reflns_limit_k_min -13
_diffrn_reflns_limit_l_max 17
_diffrn_reflns_limit_l_min -18
_diffrn_reflns_number 19824
_diffrn_reflns_point_group_measured_fraction_full 1.000
_diffrn_reflns_point_group_measured_fraction_max 0.972
_diffrn_reflns_theta_full 25.242
_diffrn_reflns_theta_max 28.283
_diffrn_reflns_theta_min 2.526
_exptl_absorpt_coefficient_mu 1.230
_exptl_absorpt_correction_T_max 0.7457
_exptl_absorpt_correction_T_min 0.6882
_exptl_absorpt_correction_type multi-scan
_exptl_absorpt_process_details 'SADABS v2.03 (Bruker, 2003)'
_exptl_crystal_colour green
_exptl_crystal_density_diffrn 1.555
_exptl_crystal_description block
_exptl_crystal_F_000 920
_exptl_crystal_size_max 0.220
_exptl_crystal_size_mid 0.130
_exptl_crystal_size_min 0.090
_refine_diff_density_max 0.845
_refine_diff_density_min -0.255
_refine_diff_density_rms 0.091
_refine_ls_extinction_method none
_refine_ls_goodness_of_fit_ref 1.119
_refine_ls_hydrogen_treatment constr
_refine_ls_matrix_type full
_refine_ls_number_parameters 114
_refine_ls_number_reflns 2318
_refine_ls_number_restraints 0
_refine_ls_restrained_S_all 1.119
_refine_ls_R_factor_all 0.0378
_refine_ls_R_factor_gt 0.0346
_refine_ls_shift/su_max 0.000
_refine_ls_shift/su_mean 0.000
_refine_ls_structure_factor_coef Fsqd
_refine_ls_weighting_details 'w=1/[\s^2^(Fo^2^)+(0.0485P)^2^+2.3304P] where P=(Fo^2^+2Fc^2^)/3'
_refine_ls_weighting_scheme calc
_refine_ls_wR_factor_gt 0.0940
_refine_ls_wR_factor_ref 0.0956
_reflns_Friedel_coverage 0.000
_reflns_number_gt 2128
_reflns_number_total 2318
_reflns_threshold_expression 'I > 2\s(I)'
_cod_data_source_file ic6b00246_si_002.cif
_cod_data_source_block
;
;
_cod_database_code 4347500
_shelx_space_group_comment
;
The symmetry employed for this shelxl refinement is uniquely defined
by the following loop, which should always be used as a source of
symmetry information in preference to the above space-group names.
They are only intended as comments.
;
_shelx_estimated_absorpt_t_min 0.774
_shelx_estimated_absorpt_t_max 0.897
_shelxl_version_number 2013-4

loop_
_space_group_symop_operation_xyz
'x, y, z'
'-x+1/2, -y+1/2, z+1/2'
'x+1/2, -y+1/2, -z'
'-x, y, -z+1/2'
'-x, -y, -z'
'x-1/2, y-1/2, -z-1/2'
'-x-1/2, y-1/2, z'
'x, -y, z-1/2'

loop_
_atom_site_label
_atom_site_type_symbol
_atom_site_fract_x
_atom_site_fract_y
_atom_site_fract_z
_atom_site_U_iso_or_equiv
_atom_site_adp_type
_atom_site_occupancy
_atom_site_site_symmetry_order
_atom_site_calc_flag
_atom_site_refinement_flags_posn
_atom_site_refinement_flags_adp
_atom_site_refinement_flags_occupancy
Fe1 Fe 0.5000 0.55548(4) 0.2500 0.01438(13) Uani 1 2 d S T P
S2 S 0.40793(4) 0.17523(5) 0.05283(4) 0.02235(15) Uani 1 1 d . . .
S1 S 0.42957(4) 0.74208(5) 0.14675(4) 0.02048(14) Uani 1 1 d . . .
N2 N 0.36343(12) 0.59627(18) 0.32550(13) 0.0173(4) Uani 1 1 d . . .
N1 N 0.45032(14) 0.4091(2) 0.15591(14) 0.0243(4) Uani 1 1 d . . .
C3 C 0.29305(15) 0.6768(2) 0.29080(16) 0.0199(4) Uani 1 1 d . . .
C1 C 0.43301(14) 0.3117(2) 0.11315(15) 0.0176(4) Uani 1 1 d . . .
C5 C 0.18613(16) 0.6196(3) 0.41994(17) 0.0273(5) Uani 1 1 d . . .
H5 H 0.1252 0.6261 0.4513 0.033 Uiso 1 1 calc R U .
C7 C 0.34645(16) 0.5313(2) 0.40865(16) 0.0212(4) Uani 1 1 d . . .
H7 H 0.3963 0.4766 0.4347 0.025 Uiso 1 1 calc R U .
C4 C 0.20335(16) 0.6886(2) 0.33566(17) 0.0260(5) Uani 1 1 d . . .
H4 H 0.1543 0.7438 0.3085 0.031 Uiso 1 1 calc R U .
C2 C 0.31096(16) 0.7564(3) 0.19983(17) 0.0279(5) Uani 1 1 d . . .
H2A H 0.2989 0.8526 0.2138 0.033 Uiso 1 1 calc R U .
H2B H 0.2626 0.7278 0.1516 0.033 Uiso 1 1 calc R U .
C6 C 0.25958(17) 0.5409(2) 0.45769(17) 0.0259(5) Uani 1 1 d . . .
H6 H 0.2505 0.4942 0.5163 0.031 Uiso 1 1 calc R U .
C8 C 0.49368(19) 0.8853(2) 0.19591(18) 0.0290(5) Uani 1 1 d . . .
H8A H 0.5586 0.8894 0.1660 0.035 Uiso 1 1 calc R U .
H8B H 0.4585 0.9682 0.1774 0.035 Uiso 1 1 calc R U .

loop_
_atom_site_aniso_label
_atom_site_aniso_U_11
_atom_site_aniso_U_22
_atom_site_aniso_U_33
_atom_site_aniso_U_23
_atom_site_aniso_U_13
_atom_site_aniso_U_12
Fe1 0.0099(2) 0.0170(2) 0.0163(2) 0.000 0.00059(14) 0.000
S2 0.0205(3) 0.0196(3) 0.0269(3) -0.0026(2) 0.0003(2) -0.00301(19)
S1 0.0178(3) 0.0256(3) 0.0181(3) 0.0037(2) -0.00178(18) 0.00006(19)
N2 0.0116(8) 0.0203(8) 0.0201(8) -0.0011(7) 0.0002(6) -0.0011(6)
N1 0.0206(9) 0.0263(10) 0.0260(10) -0.0017(8) -0.0021(8) -0.0038(7)
C3 0.0129(9) 0.0242(10) 0.0227(10) -0.0045(8) -0.0015(8) 0.0003(8)
C1 0.0103(9) 0.0219(10) 0.0207(10) 0.0035(8) -0.0002(7) -0.0007(7)
C5 0.0126(10) 0.0361(13) 0.0333(12) -0.0123(10) 0.0076(9) -0.0070(9)
C7 0.0180(10) 0.0218(10) 0.0237(10) 0.0009(8) 0.0022(8) -0.0045(8)
C4 0.0130(10) 0.0328(12) 0.0321(12) -0.0093(10) 0.0004(9) 0.0026(9)
C2 0.0161(10) 0.0379(13) 0.0297(12) 0.0060(10) -0.0022(9) 0.0071(9)
C6 0.0222(11) 0.0301(12) 0.0254(11) -0.0021(9) 0.0072(9) -0.0100(9)
C8 0.0326(13) 0.0204(11) 0.0340(14) 0.0065(10) -0.0054(10) -0.0026(9)

loop_
_atom_type_symbol
_atom_type_description
_atom_type_scat_dispersion_real
_atom_type_scat_dispersion_imag
_atom_type_scat_source
C C 0.0033 0.0016 'International Tables Vol C Tables 4.2.6.8 and 6.1.1.4'
H H 0.0000 0.0000 'International Tables Vol C Tables 4.2.6.8 and 6.1.1.4'
N N 0.0061 0.0033 'International Tables Vol C Tables 4.2.6.8 and 6.1.1.4'
S S 0.1246 0.1234 'International Tables Vol C Tables 4.2.6.8 and 6.1.1.4'
Fe Fe 0.3463 0.8444 'International Tables Vol C Tables 4.2.6.8 and 6.1.1.4'

loop_
_geom_angle_atom_site_label_1
_geom_angle_atom_site_label_2
_geom_angle_atom_site_label_3
_geom_angle
_geom_angle_site_symmetry_1
_geom_angle_site_symmetry_3
N1 Fe1 N1 91.13(11) . 4_655
N1 Fe1 N2 96.23(7) . 4_655
N1 Fe1 N2 98.60(7) 4_655 4_655
N1 Fe1 N2 98.60(7) . .
N1 Fe1 N2 96.24(7) 4_655 .
N2 Fe1 N2 158.76(9) 4_655 .
N1 Fe1 S1 174.91(6) . 4_655
N1 Fe1 S1 91.43(6) 4_655 4_655
N2 Fe1 S1 79.04(5) 4_655 4_655
N2 Fe1 S1 85.49(5) . 4_655
N1 Fe1 S1 91.43(6) . .
N1 Fe1 S1 174.91(6) 4_655 .
N2 Fe1 S1 85.49(5) 4_655 .
N2 Fe1 S1 79.03(5) . .
S1 Fe1 S1 86.37(3) 4_655 .
C2 S1 C8 103.06(12) . .
C2 S1 Fe1 99.87(8) . .
C8 S1 Fe1 99.83(8) . .
C3 N2 C7 117.90(19) . .
C3 N2 Fe1 123.70(14) . .
C7 N2 Fe1 118.29(14) . .
C1 N1 Fe1 167.51(18) . .
N2 C3 C4 121.9(2) . .
N2 C3 C2 119.53(19) . .
C4 C3 C2 118.5(2) . .
N1 C1 S2 179.6(2) . .
C4 C5 C6 118.6(2) . .
N2 C7 C6 122.9(2) . .
C5 C4 C3 119.6(2) . .
C3 C2 S1 116.84(16) . .
C7 C6 C5 119.0(2) . .
C8 C8 S1 115.65(14) 4_655 .

loop_
_geom_bond_atom_site_label_1
_geom_bond_atom_site_label_2
_geom_bond_distance
_geom_bond_site_symmetry_2
Fe1 N1 2.076(2) .
Fe1 N1 2.076(2) 4_655
Fe1 N2 2.1977(17) 4_655
Fe1 N2 2.1978(17) .
Fe1 S1 2.5416(6) 4_655
Fe1 S1 2.5416(6) .
S2 C1 1.633(2) .
S1 C2 1.803(2) .
S1 C8 1.811(2) .
N2 C3 1.349(3) .
N2 C7 1.349(3) .
N1 C1 1.162(3) .
C3 C4 1.393(3) .
C3 C2 1.517(3) .
C5 C4 1.383(4) .
C5 C6 1.385(4) .
C7 C6 1.384(3) .
C8 C8 1.521(5) 4_655
